data_1573950
loop_
_publ_author_name
'Ye, Yating'
'Poncet, Maxime'
'Yaltseva, Polina'
'Salcedo-Abraira, Pablo'
'Rodr&#xed;guez-Di&#xe9;guez, Antonio'
'Mart&#xed;n, Javier Heredia'
'Cuevas-Contreras, Laura'
'Cruz, Carlos M.'
'Doistau, Benjamin'
'Piguet, Claude'
'Wenger, Oliver S.'
'Herrera, Juan Manuel'
'Jim&#xe9;nez, Juan-Ram&#xf3;n'

_publ_section_title
;
 Modulating the spin-flip rates and emission energies through ligand
 design in chromium(iii) molecular rubies.
;
_journal_issue 12
_journal_name_full 'Chemical science'
_journal_page_first 5205
_journal_page_last 5213
_journal_paper_doi 10.1039/d4sc08021a
_journal_volume 16
_journal_year 2025
_chemical_absolute_configuration ad
_chemical_formula_moiety 'C42 H34 Cr N10, 3(C F3 O3 S), 10[H2O]'
_chemical_formula_sum 'C45 H54 Cr F9 N10 O19 S3'
_chemical_formula_weight 1358.16
_space_group_crystal_system orthorhombic
_space_group_IT_number 33
_space_group_name_Hall 'P 2c -2n'
_space_group_name_H-M_alt 'P n a 21'
_atom_sites_solution_hydrogens geom
_atom_sites_solution_primary dual
_audit_creation_date 2024-10-09
_audit_creation_method
;
Olex2 1.5
(compiled 2024.02.16 svn.r378c4104 for OlexSys, GUI svn.r6928)
;
_audit_update_record
;
2024-10-09 deposited with the CCDC.	2025-02-07 downloaded from the CCDC.
;
_cell_angle_alpha 90
_cell_angle_beta 90
_cell_angle_gamma 90
_cell_formula_units_Z 4
_cell_length_a 24.8078(9)
_cell_length_b 21.0257(10)
_cell_length_c 11.4987(5)
_cell_measurement_reflns_used 9922
_cell_measurement_temperature 100.00
_cell_measurement_theta_max 26.366
_cell_measurement_theta_min 2.179
_cell_volume 5997.7(4)
_computing_cell_refinement 'SAINT V8.40B (?, 2016)'
_computing_data_reduction 'SAINT V8.40B (?, 2016)'
_computing_molecular_graphics 'Olex2 1.5 (Dolomanov et al., 2009)'
_computing_publication_material 'Olex2 1.5 (Dolomanov et al., 2009)'
_computing_structure_refinement 'SHELXL 2018/3 (Sheldrick, 2015)'
_computing_structure_solution 'SHELXT 2018/2 (Sheldrick, 2018)'
_diffrn_ambient_temperature 100.00
_diffrn_detector 'Bruker APEX2 area detector'
_diffrn_detector_area_resol_mean 7.9
_diffrn_detector_type 'CCD area detector'
_diffrn_measured_fraction_theta_full 0.999
_diffrn_measured_fraction_theta_max 0.999
_diffrn_measurement_device 'three-circle diffractometer'
_diffrn_measurement_device_type 'Bruker SMART APEX2 area detector'
_diffrn_measurement_method '\w and \f scans'
_diffrn_radiation_monochromator 'mirror optics'
_diffrn_radiation_probe x-ray
_diffrn_radiation_type MoK\a
_diffrn_radiation_wavelength 0.71073
_diffrn_reflns_av_R_equivalents 0.0473
_diffrn_reflns_av_unetI/netI 0.0293
_diffrn_reflns_Laue_measured_fraction_full 0.999
_diffrn_reflns_Laue_measured_fraction_max 0.999
_diffrn_reflns_limit_h_max 29
_diffrn_reflns_limit_h_min -28
_diffrn_reflns_limit_k_max 25
_diffrn_reflns_limit_k_min -25
_diffrn_reflns_limit_l_max 13
_diffrn_reflns_limit_l_min -13
_diffrn_reflns_number 49184
_diffrn_reflns_point_group_measured_fraction_full 0.998
_diffrn_reflns_point_group_measured_fraction_max 0.998
_diffrn_reflns_theta_full 25.027
_diffrn_reflns_theta_max 25.027
_diffrn_reflns_theta_min 1.906
_diffrn_source 'microfocus sealed X-ray tube'
_diffrn_source_current 1.0
_diffrn_source_power 0.05
_diffrn_source_type 'Incoatec I\ms'
_diffrn_source_voltage 50.0
_diffrn_standards_number 0
_exptl_absorpt_coefficient_mu 0.400
_exptl_absorpt_correction_T_max 0.7454
_exptl_absorpt_correction_T_min 0.6698
_exptl_absorpt_correction_type multi-scan
_exptl_absorpt_process_details
;
SADABS-2016/2 (Bruker,2016/2) was used for absorption correction.
wR2(int) was 0.0782 before and 0.0472 after correction.
The Ratio of minimum to maximum transmission is 0.8986.
The \l/2 correction factor is Not present.
;
_exptl_crystal_colour red
_exptl_crystal_colour_primary red
_exptl_crystal_density_diffrn 1.504
_exptl_crystal_description block
_exptl_crystal_F_000 2796
_exptl_crystal_size_max 0.246
_exptl_crystal_size_mid 0.221
_exptl_crystal_size_min 0.216
_refine_diff_density_max 2.188
_refine_diff_density_min -1.229
_refine_diff_density_rms 0.153
_refine_ls_abs_structure_details
;
 Refined as an inversion twin.
;
_refine_ls_abs_structure_Flack 0.51(6)
_refine_ls_extinction_method none
_refine_ls_goodness_of_fit_ref 1.687
_refine_ls_hydrogen_treatment constr
_refine_ls_matrix_type full
_refine_ls_number_parameters 654
_refine_ls_number_reflns 10588
_refine_ls_number_restraints 1284
_refine_ls_restrained_S_all 1.661
_refine_ls_R_factor_all 0.1117
_refine_ls_R_factor_gt 0.1037
_refine_ls_shift/su_max 0.000
_refine_ls_shift/su_mean 0.000
_refine_ls_structure_factor_coef Fsqd
_refine_ls_weighting_details 'w=1/[\s^2^(Fo^2^)+(0.2000P)^2^] where P=(Fo^2^+2Fc^2^)/3'
_refine_ls_weighting_scheme calc
_refine_ls_wR_factor_gt 0.3308
_refine_ls_wR_factor_ref 0.3517
_reflns_Friedel_coverage 0.896
_reflns_Friedel_fraction_full 0.998
_reflns_Friedel_fraction_max 0.998
_reflns_number_gt 9583
_reflns_number_total 10588
_reflns_threshold_expression 'I > 2\s(I)'
_cod_data_source_file d4sc08021a2.cif
_cod_data_source_block mo_yt187_bis_0m
_cod_depositor_comments 'Adding full bibliography for 1573949--1573951.cif.'
_cod_database_code 1573950
_shelx_shelxl_version_number 2018/3
_shelx_space_group_comment
;
The symmetry employed for this shelxl refinement is uniquely defined
by the following loop, which should always be used as a source of
symmetry information in preference to the above space-group names.
They are only intended as comments.
;
_shelx_estimated_absorpt_t_max 0.918
_shelx_estimated_absorpt_t_min 0.908
_olex2_refinement_description
;
1. Twinned data refinement
 Scales: 0.49(6)
 0.51(6)
2. Fixed Uiso
 At 1.2 times of:
  All C(H) groups, All C(H,H) groups
3. Restrained distances
 O7T-N9
 -3 with sigma of 0.02
 C36-C37A \\sim C36-C37B
 with sigma of 0.02
 C41A-C40A \\sim C41B-C40B
 with sigma of 0.02
 C41A-C42A \\sim C41B-C42B
 with sigma of 0.02
 C40A-C39A \\sim C40B-C39B
 with sigma of 0.02
 C39A-C38A \\sim C39B-C38B
 with sigma of 0.02
 C38A-C37A \\sim C38B-C37B
 with sigma of 0.02
 C37A-C42A \\sim C37B-C42B
 with sigma of 0.02
 C42A-N6 \\sim C42B-N6
 with sigma of 0.02
 C36-C38A \\sim C36-C38B
 with sigma of 0.04
 C36-C42A \\sim C36-C42B
 with sigma of 0.04
 C41A-C39A \\sim C41B-C39B
 with sigma of 0.04
 C41A-C37A \\sim C41B-C37B
 with sigma of 0.04
 C41A-N6 \\sim C41B-N6
 with sigma of 0.04
 C40A-C38A \\sim C40B-C38B
 with sigma of 0.04
 C40A-C42A \\sim C40B-C42B
 with sigma of 0.04
 C39A-C37A \\sim C39B-C37B
 with sigma of 0.04
 C38A-C42A \\sim C38B-C42B
 with sigma of 0.04
 C37A-N6 \\sim C37B-N6
 with sigma of 0.04
 C2T-F6T \\sim C2T-F4T \\sim C2T-F5T
 with sigma of 0.02
 F6T-F4T \\sim F4T-F5T \\sim F5T-F6T
 with sigma of 0.04
 S2T-F6T \\sim S2T-F4T \\sim S2T-F5T
 with sigma of 0.04
 S2T-O5T \\sim S2T-O6T \\sim S2T-O4T
 with sigma of 0.02
 O5T-O6T \\sim O6T-O4T \\sim O5T-O4T
 with sigma of 0.04
 C2T-O5T \\sim C2T-O6T \\sim C2T-O4T
 with sigma of 0.04
4. Uiso/Uaniso restraints and constraints
C1T \\sim S1T \\sim O2T \\sim O3T \\sim O1T \\sim F3T \\sim F2T \\sim F1T:
within 2A with sigma of 0.02 and sigma for terminal atoms of 0.04 within 2A
C5 \\sim Cr1 \\sim N3 \\sim N5 \\sim N10 \\sim N1 \\sim N8 \\sim N6 \\sim C9
\\sim C13 \\sim N4 \\sim C21 \\sim N9 \\sim C22 \\sim N2 \\sim C1 \\sim C34
\\sim C30 \\sim C42B \\sim C42A \\sim N7 \\sim C10 \\sim C8 \\sim C12 \\sim C14
\\sim C15 \\sim C16 \\sim C20 \\sim C29 \\sim C28 \\sim C27 \\sim C23 \\sim C7
\\sim C6 \\sim C2 \\sim C33 \\sim C35 \\sim C31 \\sim C41B \\sim C37B \\sim
C41A \\sim C37A \\sim C36 \\sim C11 \\sim C17 \\sim C19 \\sim C26 \\sim C24
\\sim C3 \\sim C4 \\sim C32 \\sim C40B \\sim C38B \\sim C40A \\sim C38A \\sim
C18 \\sim C25 \\sim C39B \\sim C39A \\sim C14: within 2A with sigma of 0.01 and
sigma for terminal atoms of 0.02 within 2A
C2T \\sim F6T \\sim F4T \\sim F5T \\sim S2T \\sim O5T \\sim O6T \\sim O4T:
within 2A with sigma of 0.04 and sigma for terminal atoms of 0.08 within 2A
Uanis(F6T) \\sim Ueq: with sigma of 0.01 and sigma for terminal atoms of 0.02
Uanis(N8) \\sim Ueq: with sigma of 0.01 and sigma for terminal atoms of 0.02
Uanis(N1) = Uanis(N6)
Uanis(N4) = Uanis(N2)
Uanis(C8) = Uanis(C14)
5. Rigid body (RIGU) restrains
 N4, C4, Cr1, N3, N5, N10, N1, N8, N6, C9, C13, C21, N9, C22, N2, C1, C30, C34,
  N7, C42B, C42A, C10, C8, C12, C14, C15, C16, C20, C29, C28, C27, C23, C7, C6,
 C2, C5, C31, C33, C35, C36, C41B, C37B, C41A, C37A, C11, C17, C19, C26, C24,
 C3, C32, C40B, C38B, C40A, C38A, C18, C25, C39B, C39A
 with sigma for 1-2 distances of 0.01 and sigma for 1-3 distances of 0.01
 C2T, F6T, F4T, F5T, S2T, O5T, O6T, O4T
 with sigma for 1-2 distances of 0.004 and sigma for 1-3 distances of 0.004
6. Others
 Sof(H36A)=Sof(C41B)=Sof(H41B)=Sof(C40B)=Sof(H40B)=Sof(C39B)=Sof(H39B)=
 Sof(C38B)=Sof(H38B)=Sof(C37B)=Sof(C42B)=1-FVAR(1)
 Sof(H36)=Sof(C41A)=Sof(H41A)=Sof(C40A)=Sof(H40A)=Sof(C39A)=Sof(H39A)=
 Sof(C38A)=Sof(H38A)=Sof(C37A)=Sof(C42A)=FVAR(1)
7.a Free rotating group:
 C2T(F6T,F4T,F5T,S2T,O5T,O6T,O4T)
7.b Secondary CH2 refined with riding coordinates:
 C29(H29A,H29B), C35(H35A,H35B), C8(H8A,H8B), C14(H14A,H14B)
7.c Aromatic/amide H refined with riding coordinates:
 C28(H28), C36(H36), C36(H36A), C41A(H41A), C40A(H40A), C39A(H39A), C38A(H38A),
  C17(H17), C18(H18), C19(H19), C20(H20), C32(H32), C31(H31), C33(H33),
 C10(H10), C2(H2), C3(H3), C4(H4), C5(H5), C25(H25), C7(H7), C12(H12), C23(H23),
  C15(H15), C26(H26), C24(H24), C11(H11), C41B(H41B), C40B(H40B), C39B(H39B),
 C38B(H38B)
7.d Fitted hexagon refined as free rotating group:
 C41A(C40A,C39A,C38A,C37A,C42A), C16(C17,C18,C19,C20,C21), C32(C31,C30,N8,C34,
 C33), C6(C1,C2,C3,C4,C5), C41B(C40B,C39B,C38B,C37B,C42B)
;
_smtbx_masks_special_details
;
A solvent mask was calculated and 402 electrons were 
found in a volume of 1636\%A^3^ in 1 void per unit cell. 
This is consistent with the presence of 
10[H2O] per formula unit 
which account for 400 electrons 
per unit cell.
;
_smtbx_masks_void_probe_radius 1.2
_smtbx_masks_void_truncation_radius 1.2
_olex2_submission_special_instructions 'No special instructions were received'

loop_
_space_group_symop_operation_xyz
'x, y, z'
'-x, -y, z+1/2'
'x+1/2, -y+1/2, z'
'-x+1/2, y+1/2, z+1/2'

loop_
_atom_site_label
_atom_site_type_symbol
_atom_site_fract_x
_atom_site_fract_y
_atom_site_fract_z
_atom_site_U_iso_or_equiv
_atom_site_adp_type
_atom_site_occupancy
_atom_site_site_symmetry_order
_atom_site_calc_flag
_atom_site_refinement_flags_posn
_atom_site_refinement_flags_adp
_atom_site_refinement_flags_occupancy
_atom_site_disorder_assembly
_atom_site_disorder_group
Cr1 Cr 0.43730(4) 0.25059(7) 0.59426(16) 0.0235(4) Uani 1 1 d . U . . .
S1T S 0.43428(10) 0.44964(13) 0.9597(3) 0.0497(7) Uani 1 1 d . U . . .
S3T S 0.43296(11) 0.05180(13) 0.2289(2) 0.0470(7) Uani 1 1 d . . . . .
N9 N 0.5027(3) 0.1329(3) 0.5367(6) 0.0314(14) Uani 1 1 d D U . . .
N3 N 0.4364(2) 0.3161(3) 0.4590(6) 0.0270(15) Uani 1 1 d . U . . .
N5 N 0.3767(3) 0.2023(3) 0.5118(6) 0.0258(13) Uani 1 1 d . U . . .
N7 N 0.3748(3) 0.3023(4) 0.7954(7) 0.0336(15) Uani 1 1 d . U . . .
N10 N 0.4978(2) 0.2006(3) 0.5184(7) 0.0310(15) Uani 1 1 d . U . . .
O2T O 0.4651(4) 0.4856(4) 1.0358(9) 0.067(2) Uani 1 1 d . U . . .
C29 C 0.4564(4) 0.0985(4) 0.5856(8) 0.0342(18) Uani 1 1 d . U . . .
H29A H 0.423998 0.106795 0.537563 0.041 Uiso 1 1 calc R U . . .
H29B H 0.463631 0.052232 0.584138 0.041 Uiso 1 1 calc R U . . .
C35 C 0.4172(3) 0.2693(4) 0.8706(7) 0.0282(16) Uani 1 1 d . U . . .
H35A H 0.452130 0.291383 0.861120 0.034 Uiso 1 1 calc R U . . .
H35B H 0.406502 0.272612 0.953346 0.034 Uiso 1 1 calc R U . . .
O3T O 0.4617(5) 0.4208(4) 0.8768(7) 0.070(3) Uani 1 1 d . U . . .
C9 C 0.4451(3) 0.3789(4) 0.4799(7) 0.0287(17) Uani 1 1 d . U . . .
F8T F 0.4255(5) -0.0489(4) 0.3546(9) 0.106(3) Uani 1 1 d . . . . .
C28 C 0.5495(3) 0.1101(4) 0.4899(9) 0.0361(19) Uani 1 1 d . U . . .
H28 H 0.560192 0.066863 0.484119 0.043 Uiso 1 1 calc R U . . .
F9T F 0.3662(5) -0.0430(7) 0.2399(16) 0.162(6) Uani 1 1 d . . . . .
N1 N 0.4972(3) 0.3023(3) 0.6713(6) 0.0281(11) Uani 1 1 d . U . . .
C36 C 0.3318(3) 0.3265(5) 0.8372(8) 0.0393(19) Uani 1 1 d D U . . .
H36 H 0.323572 0.334486 0.916602 0.047 Uiso 0.71(2) 1 calc R U P A 1
H36A H 0.320433 0.327266 0.916139 0.047 Uiso 0.29(2) 1 calc R U P A 2
O9T O 0.4655(3) 0.0155(3) 0.1472(6) 0.0484(17) Uani 1 1 d . . . . .
F3T F 0.3633(3) 0.4829(5) 0.7970(8) 0.089(3) Uani 1 1 d . U . . .
N4 N 0.3749(3) 0.2031(3) 0.3892(6) 0.0282(10) Uani 1 1 d . U . . .
F7T F 0.3594(4) 0.0181(5) 0.3738(12) 0.120(4) Uani 1 1 d . . . . .
C41A C 0.3083(4) 0.3284(8) 0.5325(7) 0.039(3) Uani 0.71(2) 1 d DG U P A 1
H41A H 0.328850 0.316454 0.466366 0.047 Uiso 0.71(2) 1 calc R U P A 1
C40A C 0.2568(4) 0.3534(7) 0.5183(7) 0.040(3) Uani 0.71(2) 1 d DG U P A 1
H40A H 0.242209 0.358476 0.442528 0.049 Uiso 0.71(2) 1 calc R U P A 1
C39A C 0.2267(3) 0.3709(7) 0.6151(8) 0.045(3) Uani 0.71(2) 1 d DG U P A 1
H39A H 0.191517 0.387994 0.605435 0.054 Uiso 0.71(2) 1 calc R U P A 1
C38A C 0.2480(4) 0.3635(7) 0.7260(7) 0.041(3) Uani 0.71(2) 1 d DG U P A 1
H38A H 0.227466 0.375490 0.792182 0.049 Uiso 0.71(2) 1 calc R U P A 1
C37A C 0.2995(4) 0.3385(7) 0.7402(7) 0.039(3) Uani 0.71(2) 1 d DG U P A 1
C42A C 0.3296(4) 0.3210(8) 0.6434(9) 0.033(2) Uani 0.71(2) 1 d DG U P A 1
C22 C 0.5449(3) 0.2192(4) 0.4647(8) 0.0350(18) Uani 1 1 d . U . . .
C16 C 0.3003(2) 0.1561(4) 0.4511(4) 0.043(2) Uani 1 1 d G U . . .
C17 C 0.2502(2) 0.1278(4) 0.4673(5) 0.060(3) Uani 1 1 d G U . . .
H17 H 0.229287 0.115342 0.402018 0.073 Uiso 1 1 calc R U . . .
C18 C 0.2308(2) 0.1178(4) 0.5792(6) 0.065(3) Uani 1 1 d G U . . .
H18 H 0.196545 0.098413 0.590337 0.078 Uiso 1 1 calc R U . . .
C19 C 0.2614(3) 0.1360(4) 0.6748(4) 0.064(3) Uani 1 1 d G U . . .
H19 H 0.248080 0.129163 0.751239 0.077 Uiso 1 1 calc R U . . .
C20 C 0.3114(2) 0.1644(4) 0.6585(4) 0.046(2) Uani 1 1 d G U . . .
H20 H 0.332357 0.176842 0.723822 0.055 Uiso 1 1 calc R U . . .
C21 C 0.33089(19) 0.1744(3) 0.5466(5) 0.0360(18) Uani 1 1 d G U . . .
C32 C 0.4293(3) 0.0936(2) 0.9059(5) 0.064(3) Uani 1 1 d G U . . .
H32 H 0.426632 0.063181 0.966616 0.077 Uiso 1 1 calc R U . . .
C31 C 0.4425(3) 0.07429(19) 0.7939(6) 0.054(3) Uani 1 1 d G U . . .
H31 H 0.448878 0.030584 0.778052 0.065 Uiso 1 1 calc R U . . .
C30 C 0.4463(2) 0.1189(2) 0.7050(4) 0.0373(19) Uani 1 1 d G U . . .
N8 N 0.43698(19) 0.1828(2) 0.7281(4) 0.0279(15) Uani 1 1 d G U . . .
C34 C 0.4238(2) 0.2022(2) 0.8401(4) 0.0307(17) Uani 1 1 d G U . . .
C33 C 0.4199(3) 0.1576(3) 0.9290(4) 0.048(2) Uani 1 1 d G U . . .
H33 H 0.410878 0.170825 1.005559 0.058 Uiso 1 1 calc R U . . .
N2 N 0.5025(3) 0.3626(3) 0.6572(6) 0.0282(10) Uani 1 1 d . U . . .
C27 C 0.5785(3) 0.1629(5) 0.4524(9) 0.0394(19) Uani 1 1 d . U . . .
C3T C 0.3932(5) -0.0086(4) 0.3073(13) 0.062(3) Uani 1 1 d . . . . .
O1T O 0.3947(4) 0.4051(3) 1.0147(8) 0.066(2) Uani 1 1 d . U . . .
N6 N 0.3779(3) 0.2947(3) 0.6794(6) 0.0281(11) Uani 1 1 d D U . . .
O8T O 0.3919(4) 0.0895(6) 0.1775(9) 0.100(4) Uani 1 1 d . . . . .
C10 C 0.4435(5) 0.4243(4) 0.3967(9) 0.047(2) Uani 1 1 d . U . . .
H10 H 0.450470 0.467561 0.415326 0.056 Uiso 1 1 calc R U . . .
C6 C 0.5778(2) 0.3363(2) 0.7417(6) 0.044(2) Uani 1 1 d G U . . .
C1 C 0.54561(17) 0.2834(3) 0.7210(5) 0.0272(16) Uani 1 1 d G U . . .
C2 C 0.5638(2) 0.2231(2) 0.7518(6) 0.036(2) Uani 1 1 d G U . . .
H2 H 0.541801 0.186953 0.737702 0.044 Uiso 1 1 calc R U . . .
C3 C 0.6141(2) 0.2158(3) 0.8032(7) 0.051(2) Uani 1 1 d G U . . .
H3 H 0.626545 0.174685 0.824201 0.061 Uiso 1 1 calc R U . . .
C4 C 0.64629(19) 0.2688(3) 0.8238(8) 0.060(3) Uani 1 1 d G U . . .
H4 H 0.680692 0.263812 0.858932 0.073 Uiso 1 1 calc R U . . .
C5 C 0.6281(2) 0.3290(3) 0.7931(7) 0.053(2) Uani 1 1 d G U . . .
H5 H 0.650095 0.365208 0.807163 0.064 Uiso 1 1 calc R U . . .
C8 C 0.4580(3) 0.4001(4) 0.6072(7) 0.0272(12) Uani 1 1 d . U . . .
H8A H 0.467983 0.445693 0.607484 0.033 Uiso 1 1 calc R U . . .
H8B H 0.425444 0.394891 0.655946 0.033 Uiso 1 1 calc R U . . .
C25 C 0.6475(4) 0.2266(6) 0.3785(12) 0.055(2) Uani 1 1 d . U . . .
H25 H 0.683373 0.231812 0.351238 0.066 Uiso 1 1 calc R U . . .
C7 C 0.5472(4) 0.3881(4) 0.6897(9) 0.039(2) Uani 1 1 d . U . . .
H7 H 0.557907 0.431233 0.681477 0.047 Uiso 1 1 calc R U . . .
O7T O 0.4599(4) 0.0869(4) 0.3195(8) 0.074(3) Uani 1 1 d D . . . .
C12 C 0.4221(4) 0.3441(5) 0.2600(8) 0.047(2) Uani 1 1 d . U . . .
H12 H 0.412633 0.330918 0.183663 0.057 Uiso 1 1 calc R U . . .
C14 C 0.4184(3) 0.2275(4) 0.3226(7) 0.0272(12) Uani 1 1 d . U . . .
H14A H 0.410755 0.221860 0.238688 0.033 Uiso 1 1 calc R U . . .
H14B H 0.451807 0.203948 0.341333 0.033 Uiso 1 1 calc R U . . .
C23 C 0.5621(3) 0.2799(5) 0.4305(10) 0.041(2) Uani 1 1 d . U . . .
H23 H 0.539681 0.316406 0.435569 0.050 Uiso 1 1 calc R U . . .
C15 C 0.3294(3) 0.1754(4) 0.3524(8) 0.0363(19) Uani 1 1 d . U . . .
H15 H 0.318670 0.169734 0.273760 0.044 Uiso 1 1 calc R U . . .
C26 C 0.6307(4) 0.1677(5) 0.4051(11) 0.054(2) Uani 1 1 d . U . . .
H26 H 0.652712 0.131415 0.392848 0.065 Uiso 1 1 calc R U . . .
C13 C 0.4262(3) 0.2986(4) 0.3494(7) 0.0306(17) Uani 1 1 d . U . . .
C24 C 0.6142(4) 0.2821(5) 0.3889(11) 0.050(2) Uani 1 1 d . U . . .
H24 H 0.628675 0.322070 0.366185 0.060 Uiso 1 1 calc R U . . .
F2T F 0.4302(4) 0.5454(5) 0.8200(14) 0.130(5) Uani 1 1 d . U . . .
F1T F 0.3721(5) 0.5490(5) 0.9502(13) 0.154(5) Uani 1 1 d . U . . .
C11 C 0.4313(5) 0.4059(5) 0.2815(9) 0.054(3) Uani 1 1 d . U . . .
H11 H 0.429573 0.436529 0.220866 0.065 Uiso 1 1 calc R U . . .
C1T C 0.3970(7) 0.5026(10) 0.8907(18) 0.103(5) Uani 1 1 d . U . . .
C41B C 0.3124(11) 0.3374(18) 0.5305(17) 0.036(4) Uani 0.29(2) 1 d DG U P A 2
H41B H 0.330511 0.319145 0.465747 0.044 Uiso 0.29(2) 1 calc R U P A 2
C40B C 0.2675(10) 0.3757(15) 0.5131(15) 0.041(4) Uani 0.29(2) 1 d DG U P A 2
H40B H 0.254859 0.383664 0.436507 0.049 Uiso 0.29(2) 1 calc R U P A 2
C39B C 0.2410(9) 0.4023(15) 0.6079(19) 0.042(4) Uani 0.29(2) 1 d DG U P A 2
H39B H 0.210293 0.428524 0.596005 0.050 Uiso 0.29(2) 1 calc R U P A 2
C38B C 0.2595(9) 0.3907(15) 0.7200(16) 0.039(4) Uani 0.29(2) 1 d DG U P A 2
H38B H 0.241380 0.408865 0.784744 0.047 Uiso 0.29(2) 1 calc R U P A 2
C37B C 0.3044(10) 0.3523(16) 0.7374(16) 0.039(3) Uani 0.29(2) 1 d DG U P A 2
C42B C 0.3309(11) 0.3257(19) 0.643(2) 0.035(3) Uani 0.29(2) 1 d DG U P A 2
C2T C 0.2387(2) 0.1872(3) 1.0898(6) 0.154(7) Uani 1 1 d DG U . . .
F6T F 0.2403(4) 0.1734(3) 0.9771(6) 0.232(8) Uani 1 1 d DG U . . .
F4T F 0.1872(2) 0.1937(4) 1.1193(8) 0.239(10) Uani 1 1 d DG U . . .
F5T F 0.2584(4) 0.1381(2) 1.1483(8) 0.248(9) Uani 1 1 d DG U . . .
S2T S 0.27626(12) 0.2597(2) 1.1211(4) 0.141(3) Uani 1 1 d DG U . . .
O5T O 0.33072(14) 0.2444(3) 1.0883(6) 0.068(2) Uani 1 1 d DG U . . .
O6T O 0.2501(3) 0.3062(3) 1.0487(6) 0.105(4) Uani 1 1 d DG U . . .
O4T O 0.2680(3) 0.2684(3) 1.2443(4) 0.155(7) Uani 1 1 d DG U . . .

loop_
_atom_site_aniso_label
_atom_site_aniso_U_11
_atom_site_aniso_U_22
_atom_site_aniso_U_33
_atom_site_aniso_U_23
_atom_site_aniso_U_13
_atom_site_aniso_U_12
Cr1 0.0208(6) 0.0361(7) 0.0136(6) -0.0016(4) -0.0004(5) -0.0137(5)
S1T 0.0570(16) 0.0484(15) 0.0437(16) -0.0050(13) -0.0119(12) -0.0099(11)
S3T 0.0650(16) 0.0527(15) 0.0233(12) -0.0109(11) -0.0017(10) -0.0203(11)
N9 0.037(3) 0.028(3) 0.029(3) 0.004(3) -0.001(3) -0.016(3)
N3 0.034(3) 0.021(3) 0.026(4) -0.006(3) -0.003(3) -0.016(2)
N5 0.028(3) 0.039(3) 0.011(3) 0.001(3) -0.004(2) -0.006(2)
N7 0.024(3) 0.058(4) 0.019(3) 0.003(3) 0.002(3) -0.011(3)
N10 0.024(3) 0.033(3) 0.036(4) 0.001(3) -0.001(3) -0.008(2)
O2T 0.088(5) 0.051(4) 0.063(6) -0.014(4) 0.003(5) -0.032(4)
C29 0.035(4) 0.034(4) 0.033(4) 0.000(3) 0.002(4) -0.017(3)
C35 0.024(4) 0.047(4) 0.013(3) -0.003(3) -0.004(3) -0.013(3)
O3T 0.134(8) 0.042(4) 0.034(4) -0.023(3) -0.014(5) 0.021(5)
C9 0.044(4) 0.021(3) 0.021(4) -0.007(3) -0.005(3) -0.002(3)
F8T 0.174(9) 0.067(5) 0.077(7) 0.035(5) 0.040(7) -0.010(6)
C28 0.033(4) 0.043(4) 0.033(4) -0.006(4) -0.005(4) 0.001(3)
F9T 0.143(9) 0.187(12) 0.155(12) 0.011(11) 0.008(10) -0.123(9)
N1 0.028(2) 0.047(3) 0.010(2) -0.0016(19) -0.0032(17) -0.0089(18)
C36 0.030(4) 0.068(5) 0.020(3) -0.006(4) -0.002(3) 0.002(4)
O9T 0.080(5) 0.037(3) 0.028(3) -0.012(3) 0.009(4) 0.007(3)
F3T 0.074(4) 0.137(8) 0.056(4) 0.032(5) -0.016(4) -0.009(5)
N4 0.034(2) 0.038(2) 0.013(2) -0.0084(18) -0.0001(18) -0.0161(18)
F7T 0.100(6) 0.090(6) 0.169(11) 0.025(7) 0.071(7) -0.031(5)
C41A 0.024(5) 0.066(7) 0.027(5) 0.000(5) -0.006(4) 0.000(5)
C40A 0.028(5) 0.062(7) 0.031(5) 0.017(5) -0.004(4) 0.003(5)
C39A 0.030(5) 0.068(7) 0.037(5) 0.000(5) -0.002(5) 0.003(5)
C38A 0.029(5) 0.061(7) 0.031(5) 0.000(5) 0.002(4) -0.006(5)
C37A 0.028(4) 0.066(6) 0.023(4) -0.005(4) 0.003(4) -0.014(4)
C42A 0.024(4) 0.061(5) 0.015(4) -0.006(4) 0.000(4) -0.011(4)
C22 0.023(3) 0.046(4) 0.036(4) -0.007(4) 0.007(3) -0.014(3)
C16 0.033(4) 0.065(5) 0.032(4) 0.003(4) -0.005(3) -0.030(4)
C17 0.038(5) 0.103(7) 0.041(5) -0.007(5) 0.003(4) -0.039(5)
C18 0.049(5) 0.105(7) 0.042(5) -0.015(5) 0.020(4) -0.043(5)
C19 0.041(5) 0.114(8) 0.036(5) -0.023(5) 0.013(4) -0.033(5)
C20 0.042(4) 0.080(6) 0.015(4) -0.001(4) -0.003(3) -0.030(4)
C21 0.029(4) 0.054(4) 0.025(4) -0.003(3) -0.005(3) -0.027(3)
C32 0.106(7) 0.042(5) 0.045(6) 0.000(5) 0.013(6) -0.012(5)
C31 0.087(6) 0.040(5) 0.036(5) 0.007(4) 0.008(5) -0.032(4)
C30 0.045(4) 0.042(4) 0.025(4) -0.003(3) -0.005(4) -0.015(3)
N8 0.032(3) 0.046(4) 0.006(3) -0.001(3) -0.005(2) -0.023(3)
C34 0.039(4) 0.037(4) 0.017(4) 0.003(3) 0.005(3) -0.021(3)
C33 0.078(6) 0.045(5) 0.021(4) -0.003(4) 0.001(5) -0.017(5)
N2 0.034(2) 0.038(2) 0.013(2) -0.0084(18) -0.0001(18) -0.0161(18)
C27 0.027(3) 0.052(4) 0.039(5) -0.006(4) 0.003(4) -0.009(3)
C3T 0.086(8) 0.022(4) 0.077(8) 0.012(5) 0.007(7) -0.028(5)
O1T 0.115(6) 0.040(4) 0.042(4) 0.005(3) -0.026(5) -0.020(4)
N6 0.028(2) 0.047(3) 0.010(2) -0.0016(19) -0.0032(17) -0.0089(18)
O8T 0.089(6) 0.173(11) 0.038(5) 0.042(6) 0.016(5) 0.048(7)
C10 0.083(6) 0.021(4) 0.036(5) 0.011(4) -0.008(4) -0.020(4)
C6 0.044(4) 0.058(5) 0.028(4) -0.001(4) 0.001(4) -0.027(4)
C1 0.025(3) 0.050(4) 0.007(3) 0.000(3) 0.003(3) -0.015(3)
C2 0.032(4) 0.057(5) 0.019(4) -0.001(4) 0.006(3) -0.010(3)
C3 0.040(4) 0.063(6) 0.049(5) -0.007(5) -0.012(4) -0.007(4)
C4 0.029(4) 0.079(6) 0.074(7) -0.012(6) -0.019(5) -0.013(4)
C5 0.028(4) 0.070(6) 0.061(6) -0.016(5) -0.008(4) -0.021(4)
C8 0.038(3) 0.031(3) 0.013(2) -0.005(2) -0.001(2) -0.009(2)
C25 0.038(5) 0.062(5) 0.065(6) 0.013(5) 0.018(5) -0.008(4)
C7 0.040(4) 0.039(4) 0.038(5) -0.011(4) -0.003(4) -0.026(3)
O7T 0.095(6) 0.068(6) 0.058(6) -0.030(5) 0.006(5) -0.041(5)
C12 0.072(5) 0.054(5) 0.016(4) 0.015(4) -0.006(4) -0.009(5)
C14 0.038(3) 0.031(3) 0.013(2) -0.005(2) -0.001(2) -0.009(2)
C23 0.030(4) 0.046(5) 0.048(5) 0.000(4) 0.022(4) -0.007(3)
C15 0.039(4) 0.046(4) 0.024(4) -0.010(4) -0.004(4) -0.015(3)
C26 0.043(4) 0.058(5) 0.061(6) 0.001(5) 0.010(5) -0.006(4)
C13 0.038(4) 0.044(4) 0.010(3) 0.006(3) -0.004(3) -0.008(3)
C24 0.033(4) 0.062(5) 0.056(6) 0.010(5) 0.018(4) -0.007(4)
F2T 0.095(6) 0.120(9) 0.175(14) 0.079(10) -0.001(7) -0.024(5)
F1T 0.195(10) 0.127(8) 0.141(10) -0.041(8) 0.023(10) 0.118(8)
C11 0.091(7) 0.044(5) 0.027(5) 0.018(4) -0.017(5) -0.010(5)
C1T 0.088(10) 0.143(13) 0.079(10) -0.026(10) -0.014(9) 0.038(9)
C41B 0.018(6) 0.065(8) 0.026(6) 0.005(6) -0.001(6) -0.006(6)
C40B 0.023(7) 0.068(8) 0.031(6) 0.002(7) -0.008(6) -0.001(7)
C39B 0.024(7) 0.068(8) 0.033(6) -0.002(7) -0.005(6) -0.002(7)
C38B 0.028(7) 0.066(8) 0.023(6) -0.013(7) 0.000(6) -0.005(7)
C37B 0.029(6) 0.066(7) 0.021(6) -0.007(6) -0.001(5) -0.007(6)
C42B 0.024(6) 0.062(6) 0.018(6) -0.004(6) -0.001(5) -0.010(6)
C2T 0.133(12) 0.243(17) 0.086(10) 0.049(11) -0.024(11) -0.079(13)
F6T 0.260(14) 0.338(18) 0.098(7) -0.044(10) -0.096(9) 0.199(13)
F4T 0.122(9) 0.49(3) 0.107(11) -0.033(17) -0.009(8) -0.112(12)
F5T 0.315(19) 0.297(18) 0.133(12) 0.046(13) -0.166(14) -0.059(16)
S2T 0.0476(18) 0.234(6) 0.140(5) 0.137(5) 0.016(2) 0.021(3)
O5T 0.048(4) 0.120(7) 0.034(4) 0.019(4) -0.003(4) -0.022(4)
O6T 0.098(8) 0.136(10) 0.080(7) 0.012(7) 0.018(7) 0.023(7)
O4T 0.081(8) 0.33(2) 0.056(7) 0.059(9) 0.022(6) -0.012(10)

loop_
_atom_type_symbol
_atom_type_description
_atom_type_scat_dispersion_real
_atom_type_scat_dispersion_imag
_atom_type_scat_source
C C 0.0033 0.0016 'International Tables Vol C Tables 4.2.6.8 and 6.1.1.4'
H H 0.0000 0.0000 'International Tables Vol C Tables 4.2.6.8 and 6.1.1.4'
Cr Cr 0.3209 0.6236 'International Tables Vol C Tables 4.2.6.8 and 6.1.1.4'
F F 0.0171 0.0103 'International Tables Vol C Tables 4.2.6.8 and 6.1.1.4'
N N 0.0061 0.0033 'International Tables Vol C Tables 4.2.6.8 and 6.1.1.4'
O O 0.0106 0.0060 'International Tables Vol C Tables 4.2.6.8 and 6.1.1.4'
S S 0.1246 0.1234 'International Tables Vol C Tables 4.2.6.8 and 6.1.1.4'

loop_
_exptl_crystal_face_index_h
_exptl_crystal_face_index_k
_exptl_crystal_face_index_l
_exptl_crystal_face_perp_dist
-1.00 -1.00 0.00 0.1380
-1.00 1.00 0.00 0.1220
-1.00 2.00 -2.00 0.1220
0.00 -1.00 0.00 0.0580
0.00 0.00 1.00 0.1080
0.00 0.00 -1.00 0.1040
0.00 1.00 0.00 0.1100
1.00 1.00 0.00 0.0770
1.00 -1.00 0.00 0.1130
1.00 2.00 2.00 0.0920

loop_
_geom_angle_atom_site_label_1
_geom_angle_atom_site_label_2
_geom_angle_atom_site_label_3
_geom_angle
_geom_angle_site_symmetry_1
_geom_angle_site_symmetry_3
_geom_angle_publ_flag
N3 Cr1 N8 178.5(2) . . ?
N5 Cr1 N3 88.5(3) . . ?
N5 Cr1 N8 90.0(2) . . ?
N10 Cr1 N3 91.7(3) . . ?
N10 Cr1 N5 95.0(3) . . ?
N10 Cr1 N1 85.7(2) . . ?
N10 Cr1 N8 88.0(3) . . ?
N1 Cr1 N3 88.8(3) . . ?
N1 Cr1 N5 177.3(3) . . ?
N1 Cr1 N8 92.6(2) . . ?
N6 Cr1 N3 92.9(3) . . ?
N6 Cr1 N5 85.2(2) . . ?
N6 Cr1 N10 175.4(3) . . ?
N6 Cr1 N1 94.4(3) . . ?
N6 Cr1 N8 87.3(3) . . ?
O2T S1T O1T 115.9(5) . . ?
O2T S1T C1T 104.2(8) . . ?
O3T S1T O2T 115.0(6) . . ?
O3T S1T O1T 110.9(6) . . ?
O3T S1T C1T 104.5(8) . . ?
O1T S1T C1T 104.9(8) . . ?
O9T S3T C3T 104.6(5) . . ?
O8T S3T O9T 115.0(6) . . ?
O8T S3T C3T 101.7(7) . . ?
O8T S3T O7T 110.4(7) . . ?
O7T S3T O9T 118.5(5) . . ?
O7T S3T C3T 104.4(6) . . ?
N10 N9 C29 118.3(7) . . ?
C28 N9 N10 111.1(6) . . ?
C28 N9 C29 130.0(7) . . ?
C9 N3 Cr1 120.7(6) . . ?
C13 N3 Cr1 121.6(5) . . ?
C13 N3 C9 117.7(7) . . ?
N4 N5 Cr1 118.7(5) . . ?
C21 N5 Cr1 134.5(5) . . ?
C21 N5 N4 106.1(6) . . ?
C36 N7 C35 122.9(8) . . ?
C36 N7 N6 117.9(8) . . ?
N6 N7 C35 117.9(7) . . ?
N9 N10 Cr1 120.7(5) . . ?
C22 N10 Cr1 132.2(6) . . ?
C22 N10 N9 105.9(6) . . ?
N9 C29 H29A 109.6 . . ?
N9 C29 H29B 109.6 . . ?
H29A C29 H29B 108.1 . . ?
C30 C29 N9 110.4(7) . . ?
C30 C29 H29A 109.6 . . ?
C30 C29 H29B 109.6 . . ?
N7 C35 H35A 109.1 . . ?
N7 C35 H35B 109.1 . . ?
H35A C35 H35B 107.9 . . ?
C34 C35 N7 112.3(6) . . ?
C34 C35 H35A 109.1 . . ?
C34 C35 H35B 109.1 . . ?
N3 C9 C8 118.4(7) . . ?
C10 C9 N3 123.8(8) . . ?
C10 C9 C8 117.8(7) . . ?
N9 C28 H28 126.8 . . ?
N9 C28 C27 106.3(8) . . ?
C27 C28 H28 126.8 . . ?
N2 N1 Cr1 122.9(5) . . ?
N2 N1 C1 104.3(5) . . ?
C1 N1 Cr1 131.0(5) . . ?
N7 C36 H36 127.7 . . ?
N7 C36 H36A 127.9 . . ?
N7 C36 C37A 104.5(8) . . ?
N7 C36 C37B 104.1(12) . . ?
C37A C36 H36 127.7 . . ?
C37B C36 H36A 127.9 . . ?
N5 N4 C14 121.4(6) . . ?
C15 N4 N5 109.7(7) . . ?
C15 N4 C14 128.9(7) . . ?
C40A C41A H41A 120.0 . . ?
C40A C41A C42A 120.0 . . ?
C42A C41A H41A 120.0 . . ?
C41A C40A H40A 120.0 . . ?
C39A C40A C41A 120.0 . . ?
C39A C40A H40A 120.0 . . ?
C40A C39A H39A 120.0 . . ?
C40A C39A C38A 120.0 . . ?
C38A C39A H39A 120.0 . . ?
C39A C38A H38A 120.0 . . ?
C39A C38A C37A 120.0 . . ?
C37A C38A H38A 120.0 . . ?
C38A C37A C36 133.5(7) . . ?
C42A C37A C36 106.5(7) . . ?
C42A C37A C38A 120.0 . . ?
C37A C42A C41A 120.0 . . ?
N6 C42A C41A 130.5(7) . . ?
N6 C42A C37A 109.4(7) . . ?
N10 C22 C27 107.3(7) . . ?
N10 C22 C23 129.9(8) . . ?
C23 C22 C27 122.7(8) . . ?
C17 C16 C21 120.0 . . ?
C17 C16 C15 133.7(5) . . ?
C21 C16 C15 106.2(5) . . ?
C16 C17 H17 120.0 . . ?
C18 C17 C16 120.0 . . ?
C18 C17 H17 120.0 . . ?
C17 C18 H18 120.0 . . ?
C17 C18 C19 120.0 . . ?
C19 C18 H18 120.0 . . ?
C18 C19 H19 120.0 . . ?
C18 C19 C20 120.0 . . ?
C20 C19 H19 120.0 . . ?
C19 C20 H20 120.0 . . ?
C21 C20 C19 120.0 . . ?
C21 C20 H20 120.0 . . ?
N5 C21 C16 110.4(5) . . ?
N5 C21 C20 129.6(5) . . ?
C20 C21 C16 120.0 . . ?
C31 C32 H32 120.0 . . ?
C31 C32 C33 120.0 . . ?
C33 C32 H32 120.0 . . ?
C32 C31 H31 120.0 . . ?
C32 C31 C30 120.0 . . ?
C30 C31 H31 120.0 . . ?
C31 C30 C29 120.4(5) . . ?
N8 C30 C29 119.5(5) . . ?
N8 C30 C31 120.0 . . ?
C30 N8 Cr1 121.1(3) . . ?
C34 N8 Cr1 118.8(3) . . ?
C34 N8 C30 120.0 . . ?
N8 C34 C35 122.1(5) . . ?
N8 C34 C33 120.0 . . ?
C33 C34 C35 117.8(5) . . ?
C32 C33 H33 120.0 . . ?
C34 C33 C32 120.0 . . ?
C34 C33 H33 120.0 . . ?
N1 N2 C8 120.1(6) . . ?
N1 N2 C7 117.5(8) . . ?
C7 N2 C8 122.3(7) . . ?
C28 C27 C22 108.9(7) . . ?
C28 C27 C26 130.7(10) . . ?
C26 C27 C22 120.4(9) . . ?
F8T C3T S3T 109.0(9) . . ?
F9T C3T S3T 112.4(12) . . ?
F9T C3T F8T 102.3(12) . . ?
F9T C3T F7T 106.1(13) . . ?
F7T C3T S3T 110.2(7) . . ?
F7T C3T F8T 116.7(13) . . ?
N7 N6 Cr1 125.7(6) . . ?
N7 N6 C42A 101.6(7) . . ?
N7 N6 C42B 101.4(12) . . ?
C42A N6 Cr1 132.7(6) . . ?
C42B N6 Cr1 133.0(11) . . ?
C9 C10 H10 120.8 . . ?
C9 C10 C11 118.4(8) . . ?
C11 C10 H10 120.8 . . ?
C1 C6 C5 120.0 . . ?
C1 C6 C7 103.3(5) . . ?
C5 C6 C7 136.5(5) . . ?
N1 C1 C6 109.7(4) . . ?
N1 C1 C2 130.3(4) . . ?
C6 C1 C2 120.0 . . ?
C1 C2 H2 120.0 . . ?
C3 C2 C1 120.0 . . ?
C3 C2 H2 120.0 . . ?
C2 C3 H3 120.0 . . ?
C2 C3 C4 120.0 . . ?
C4 C3 H3 120.0 . . ?
C3 C4 H4 120.0 . . ?
C5 C4 C3 120.0 . . ?
C5 C4 H4 120.0 . . ?
C6 C5 H5 120.0 . . ?
C4 C5 C6 120.0 . . ?
C4 C5 H5 120.0 . . ?
C9 C8 H8A 109.3 . . ?
C9 C8 H8B 109.3 . . ?
N2 C8 C9 111.5(7) . . ?
N2 C8 H8A 109.3 . . ?
N2 C8 H8B 109.3 . . ?
H8A C8 H8B 108.0 . . ?
C26 C25 H25 118.2 . . ?
C26 C25 C24 123.5(10) . . ?
C24 C25 H25 118.2 . . ?
N2 C7 C6 104.9(7) . . ?
N2 C7 H7 127.6 . . ?
C6 C7 H7 127.6 . . ?
C13 C12 H12 119.6 . . ?
C11 C12 H12 119.6 . . ?
C11 C12 C13 120.7(9) . . ?
N4 C14 H14A 109.7 . . ?
N4 C14 H14B 109.7 . . ?
N4 C14 C13 109.8(7) . . ?
H14A C14 H14B 108.2 . . ?
C13 C14 H14A 109.7 . . ?
C13 C14 H14B 109.7 . . ?
C22 C23 H23 122.8 . . ?
C24 C23 C22 114.4(9) . . ?
C24 C23 H23 122.8 . . ?
N4 C15 C16 107.7(7) . . ?
N4 C15 H15 126.2 . . ?
C16 C15 H15 126.2 . . ?
C27 C26 H26 121.9 . . ?
C25 C26 C27 116.1(10) . . ?
C25 C26 H26 121.9 . . ?
N3 C13 C12 120.9(8) . . ?
N3 C13 C14 118.8(7) . . ?
C12 C13 C14 120.3(8) . . ?
C25 C24 H24 118.6 . . ?
C23 C24 C25 122.7(10) . . ?
C23 C24 H24 118.6 . . ?
C10 C11 H11 120.8 . . ?
C12 C11 C10 118.3(9) . . ?
C12 C11 H11 120.8 . . ?
F3T C1T S1T 119.8(14) . . ?
F3T C1T F2T 95.1(15) . . ?
F2T C1T S1T 111.5(11) . . ?
F1T C1T S1T 120.2(15) . . ?
F1T C1T F3T 109.1(13) . . ?
F1T C1T F2T 95.4(16) . . ?
C40B C41B H41B 120.0 . . ?
C40B C41B C42B 120.0 . . ?
C42B C41B H41B 120.0 . . ?
C41B C40B H40B 120.0 . . ?
C41B C40B C39B 120.0 . . ?
C39B C40B H40B 120.0 . . ?
C40B C39B H39B 120.0 . . ?
C38B C39B C40B 120.0 . . ?
C38B C39B H39B 120.0 . . ?
C39B C38B H38B 120.0 . . ?
C37B C38B C39B 120.0 . . ?
C37B C38B H38B 120.0 . . ?
C38B C37B C36 135.3(15) . . ?
C38B C37B C42B 120.0 . . ?
C42B C37B C36 104.5(15) . . ?
C41B C42B N6 129.6(15) . . ?
C37B C42B N6 110.1(15) . . ?
C37B C42B C41B 120.0 . . ?
F6T C2T S2T 111.0 . . ?
F4T C2T F6T 107.5 . . ?
F4T C2T S2T 110.8 . . ?
F5T C2T F6T 108.3 . . ?
F5T C2T F4T 107.8 . . ?
F5T C2T S2T 111.2 . . ?
O5T S2T C2T 104.0 . . ?
O5T S2T O4T 114.7 . . ?
O6T S2T C2T 102.9 . . ?
O6T S2T O5T 115.0 . . ?
O6T S2T O4T 114.8 . . ?
O4T S2T C2T 103.1 . . ?

loop_
_geom_bond_atom_site_label_1
_geom_bond_atom_site_label_2
_geom_bond_distance
_geom_bond_site_symmetry_2
_geom_bond_publ_flag
Cr1 N3 2.079(7) . ?
Cr1 N5 2.047(6) . ?
Cr1 N10 2.030(7) . ?
Cr1 N1 2.043(6) . ?
Cr1 N8 2.098(4) . ?
Cr1 N6 1.999(7) . ?
S1T O2T 1.386(8) . ?
S1T O3T 1.320(9) . ?
S1T O1T 1.496(9) . ?
S1T C1T 1.651(19) . ?
S3T O9T 1.455(7) . ?
S3T C3T 1.843(10) . ?
S3T O8T 1.421(10) . ?
S3T O7T 1.441(8) . ?
N9 N10 1.442(9) . ?
N9 C29 1.470(10) . ?
N9 C28 1.367(11) . ?
N3 C9 1.357(10) . ?
N3 C13 1.337(11) . ?
N5 N4 1.410(10) . ?
N5 C21 1.340(7) . ?
N7 C35 1.528(11) . ?
N7 C36 1.276(11) . ?
N7 N6 1.345(10) . ?
N10 C22 1.379(10) . ?
C29 H29A 0.9900 . ?
C29 H29B 0.9900 . ?
C29 C30 1.459(10) . ?
C35 H35A 0.9900 . ?
C35 H35B 0.9900 . ?
C35 C34 1.463(10) . ?
C9 C10 1.352(12) . ?
C9 C8 1.564(11) . ?
F8T C3T 1.288(16) . ?
C28 H28 0.9500 . ?
C28 C27 1.390(13) . ?
F9T C3T 1.254(19) . ?
N1 N2 1.285(9) . ?
N1 C1 1.388(8) . ?
C36 H36 0.9500 . ?
C36 H36A 0.9500 . ?
C36 C37A 1.397(11) . ?
C36 C37B 1.441(17) . ?
F3T C1T 1.42(2) . ?
N4 C14 1.419(11) . ?
N4 C15 1.340(10) . ?
F7T C3T 1.264(17) . ?
C41A H41A 0.9500 . ?
C41A C40A 1.3900 . ?
C41A C42A 1.3900 . ?
C40A H40A 0.9500 . ?
C40A C39A 1.3900 . ?
C39A H39A 0.9500 . ?
C39A C38A 1.3900 . ?
C38A H38A 0.9500 . ?
C38A C37A 1.3900 . ?
C37A C42A 1.3900 . ?
C42A N6 1.382(9) . ?
C22 C27 1.453(13) . ?
C22 C23 1.401(14) . ?
C16 C17 1.3900 . ?
C16 C21 1.3900 . ?
C16 C15 1.404(10) . ?
C17 H17 0.9500 . ?
C17 C18 1.3900 . ?
C18 H18 0.9500 . ?
C18 C19 1.3900 . ?
C19 H19 0.9500 . ?
C19 C20 1.3900 . ?
C20 H20 0.9500 . ?
C20 C21 1.3900 . ?
C32 H32 0.9500 . ?
C32 C31 1.3900 . ?
C32 C33 1.3900 . ?
C31 H31 0.9500 . ?
C31 C30 1.3900 . ?
C30 N8 1.3900 . ?
N8 C34 1.3900 . ?
C34 C33 1.3900 . ?
C33 H33 0.9500 . ?
N2 C8 1.472(11) . ?
N2 C7 1.288(10) . ?
C27 C26 1.409(13) . ?
N6 C42B 1.401(16) . ?
C10 H10 0.9500 . ?
C10 C11 1.413(15) . ?
C6 C1 1.3900 . ?
C6 C5 1.3900 . ?
C6 C7 1.455(12) . ?
C1 C2 1.3900 . ?
C2 H2 0.9500 . ?
C2 C3 1.3900 . ?
C3 H3 0.9500 . ?
C3 C4 1.3900 . ?
C4 H4 0.9500 . ?
C4 C5 1.3900 . ?
C5 H5 0.9500 . ?
C8 H8A 0.9900 . ?
C8 H8B 0.9900 . ?
C25 H25 0.9500 . ?
C25 C26 1.341(15) . ?
C25 C24 1.434(16) . ?
C7 H7 0.9500 . ?
C12 H12 0.9500 . ?
C12 C13 1.408(12) . ?
C12 C11 1.343(15) . ?
C14 H14A 0.9900 . ?
C14 H14B 0.9900 . ?
C14 C13 1.538(11) . ?
C23 H23 0.9500 . ?
C23 C24 1.380(12) . ?
C15 H15 0.9500 . ?
C26 H26 0.9500 . ?
C24 H24 0.9500 . ?
F2T C1T 1.47(2) . ?
F1T C1T 1.342(19) . ?
C11 H11 0.9500 . ?
C41B H41B 0.9500 . ?
C41B C40B 1.3900 . ?
C41B C42B 1.3900 . ?
C40B H40B 0.9500 . ?
C40B C39B 1.3900 . ?
C39B H39B 0.9500 . ?
C39B C38B 1.3900 . ?
C38B H38B 0.9500 . ?
C38B C37B 1.3900 . ?
C37B C42B 1.3900 . ?
C2T F6T 1.3289 . ?
C2T F4T 1.3284 . ?
C2T F5T 1.3251 . ?
C2T S2T 1.8238 . ?
S2T O5T 1.4390 . ?
S2T O6T 1.4375 . ?
S2T O4T 1.4425 . ?

loop_
_geom_torsion_atom_site_label_1
_geom_torsion_atom_site_label_2
_geom_torsion_atom_site_label_3
_geom_torsion_atom_site_label_4
_geom_torsion
_geom_torsion_site_symmetry_1
_geom_torsion_site_symmetry_2
_geom_torsion_site_symmetry_3
_geom_torsion_site_symmetry_4
_geom_torsion_publ_flag
Cr1 N3 C9 C10 -177.9(8) . . . . ?
Cr1 N3 C9 C8 2.4(10) . . . . ?
Cr1 N3 C13 C12 175.5(7) . . . . ?
Cr1 N3 C13 C14 -3.8(10) . . . . ?
Cr1 N5 N4 C14 10.3(10) . . . . ?
Cr1 N5 N4 C15 -172.9(6) . . . . ?
Cr1 N5 C21 C16 171.3(6) . . . . ?
Cr1 N5 C21 C20 -6.6(12) . . . . ?
Cr1 N10 C22 C27 166.4(7) . . . . ?
Cr1 N10 C22 C23 -10.6(16) . . . . ?
Cr1 N1 N2 C8 14.8(9) . . . . ?
Cr1 N1 N2 C7 -166.2(6) . . . . ?
Cr1 N1 C1 C6 168.3(5) . . . . ?
Cr1 N1 C1 C2 -12.8(10) . . . . ?
Cr1 N8 C34 C35 -8.3(6) . . . . ?
Cr1 N8 C34 C33 175.9(4) . . . . ?
Cr1 N6 C42B C41B -3(4) . . . . ?
Cr1 N6 C42B C37B -176.2(12) . . . . ?
N9 N10 C22 C27 -0.9(9) . . . . ?
N9 N10 C22 C23 -177.9(10) . . . . ?
N9 C29 C30 C31 -127.3(6) . . . . ?
N9 C29 C30 N8 57.1(9) . . . . ?
N9 C28 C27 C22 -7.0(11) . . . . ?
N9 C28 C27 C26 175.1(11) . . . . ?
N3 C9 C10 C11 1.1(16) . . . . ?
N3 C9 C8 N2 51.7(9) . . . . ?
N5 N4 C14 C13 -62.6(10) . . . . ?
N5 N4 C15 C16 0.3(10) . . . . ?
N7 C35 C34 N8 56.7(7) . . . . ?
N7 C35 C34 C33 -127.5(5) . . . . ?
N7 C36 C37A C38A 178.9(11) . . . . ?
N7 C36 C37A C42A -2.2(10) . . . . ?
N7 C36 C37B C38B -171(3) . . . . ?
N7 C36 C37B C42B 13.7(16) . . . . ?
N7 N6 C42B C41B 176(2) . . . . ?
N7 N6 C42B C37B 3(2) . . . . ?
N10 N9 C29 C30 -66.3(9) . . . . ?
N10 N9 C28 C27 6.5(10) . . . . ?
N10 C22 C27 C28 4.9(11) . . . . ?
N10 C22 C27 C26 -176.9(9) . . . . ?
N10 C22 C23 C24 174.0(10) . . . . ?
O2T S1T C1T F3T 174.3(13) . . . . ?
O2T S1T C1T F2T 64.8(14) . . . . ?
O2T S1T C1T F1T -45.4(19) . . . . ?
C29 N9 N10 Cr1 15.3(9) . . . . ?
C29 N9 N10 C22 -175.6(8) . . . . ?
C29 N9 C28 C27 177.5(9) . . . . ?
C29 C30 N8 Cr1 -0.2(6) . . . . ?
C29 C30 N8 C34 175.6(6) . . . . ?
C35 N7 C36 C37A -167.3(9) . . . . ?
C35 N7 C36 C37B 179.6(17) . . . . ?
C35 N7 N6 Cr1 -6.1(11) . . . . ?
C35 N7 N6 C42A 170.3(10) . . . . ?
C35 N7 N6 C42B 175(2) . . . . ?
C35 C34 C33 C32 -175.9(6) . . . . ?
O3T S1T C1T F3T 53.2(16) . . . . ?
O3T S1T C1T F2T -56.3(15) . . . . ?
O3T S1T C1T F1T -166.5(16) . . . . ?
C9 N3 C13 C12 -3.0(13) . . . . ?
C9 N3 C13 C14 177.7(7) . . . . ?
C9 C10 C11 C12 -0.4(17) . . . . ?
C28 N9 N10 Cr1 -172.6(6) . . . . ?
C28 N9 N10 C22 -3.5(9) . . . . ?
C28 N9 C29 C30 123.3(9) . . . . ?
C28 C27 C26 C25 -179.3(11) . . . . ?
N1 N2 C8 C9 -62.8(9) . . . . ?
N1 N2 C7 C6 -3.4(10) . . . . ?
N1 C1 C2 C3 -178.7(7) . . . . ?
C36 N7 C35 C34 117.8(9) . . . . ?
C36 N7 N6 Cr1 -173.7(6) . . . . ?
C36 N7 N6 C42A 2.7(13) . . . . ?
C36 N7 N6 C42B 7(2) . . . . ?
C36 C37A C42A C41A -179.1(11) . . . . ?
C36 C37A C42A N6 3.9(9) . . . . ?
C36 C37B C42B N6 -10(2) . . . . ?
C36 C37B C42B C41B 176(3) . . . . ?
O9T S3T C3T F8T 56.8(11) . . . . ?
O9T S3T C3T F9T -55.9(13) . . . . ?
O9T S3T C3T F7T -174.0(11) . . . . ?
N4 N5 C21 C16 1.2(8) . . . . ?
N4 N5 C21 C20 -176.7(6) . . . . ?
N4 C14 C13 N3 58.7(10) . . . . ?
N4 C14 C13 C12 -120.6(9) . . . . ?
C41A C40A C39A C38A 0.0 . . . . ?
C41A C42A N6 Cr1 -4.5(18) . . . . ?
C41A C42A N6 N7 179.5(9) . . . . ?
C40A C41A C42A C37A 0.0 . . . . ?
C40A C41A C42A N6 176.3(16) . . . . ?
C40A C39A C38A C37A 0.0 . . . . ?
C39A C38A C37A C36 178.8(14) . . . . ?
C39A C38A C37A C42A 0.0 . . . . ?
C38A C37A C42A C41A 0.0 . . . . ?
C38A C37A C42A N6 -177.0(13) . . . . ?
C37A C42A N6 Cr1 172.1(6) . . . . ?
C37A C42A N6 N7 -3.9(10) . . . . ?
C42A C41A C40A C39A 0.0 . . . . ?
C22 C27 C26 C25 3.0(17) . . . . ?
C22 C23 C24 C25 1.7(18) . . . . ?
C16 C17 C18 C19 0.0 . . . . ?
C17 C16 C21 N5 -178.2(7) . . . . ?
C17 C16 C21 C20 0.0 . . . . ?
C17 C16 C15 N4 177.0(6) . . . . ?
C17 C18 C19 C20 0.0 . . . . ?
C18 C19 C20 C21 0.0 . . . . ?
C19 C20 C21 N5 177.8(8) . . . . ?
C19 C20 C21 C16 0.0 . . . . ?
C21 N5 N4 C14 -177.8(7) . . . . ?
C21 N5 N4 C15 -0.9(10) . . . . ?
C21 C16 C17 C18 0.0 . . . . ?
C21 C16 C15 N4 0.4(9) . . . . ?
C32 C31 C30 C29 -175.6(7) . . . . ?
C32 C31 C30 N8 0.0 . . . . ?
C31 C32 C33 C34 0.0 . . . . ?
C31 C30 N8 Cr1 -175.8(4) . . . . ?
C31 C30 N8 C34 0.0 . . . . ?
C30 N8 C34 C35 175.7(6) . . . . ?
C30 N8 C34 C33 0.0 . . . . ?
N8 C34 C33 C32 0.0 . . . . ?
C33 C32 C31 C30 0.0 . . . . ?
N2 N1 C1 C6 3.8(6) . . . . ?
N2 N1 C1 C2 -177.4(5) . . . . ?
C27 C22 C23 C24 -2.6(15) . . . . ?
O1T S1T C1T F3T -63.5(16) . . . . ?
O1T S1T C1T F2T -173.0(12) . . . . ?
O1T S1T C1T F1T 76.8(18) . . . . ?
N6 N7 C35 C34 -49.2(9) . . . . ?
N6 N7 C36 C37A -0.4(13) . . . . ?
N6 N7 C36 C37B -13.4(19) . . . . ?
O8T S3T C3T F8T 176.8(10) . . . . ?
O8T S3T C3T F9T 64.1(14) . . . . ?
O8T S3T C3T F7T -53.9(12) . . . . ?
C10 C9 C8 N2 -127.9(9) . . . . ?
C6 C1 C2 C3 0.0 . . . . ?
C1 N1 N2 C8 -179.1(6) . . . . ?
C1 N1 N2 C7 0.0(9) . . . . ?
C1 C6 C5 C4 0.0 . . . . ?
C1 C6 C7 N2 5.3(8) . . . . ?
C1 C2 C3 C4 0.0 . . . . ?
C2 C3 C4 C5 0.0 . . . . ?
C3 C4 C5 C6 0.0 . . . . ?
C5 C6 C1 N1 179.0(6) . . . . ?
C5 C6 C1 C2 0.0 . . . . ?
C5 C6 C7 N2 179.6(6) . . . . ?
C8 C9 C10 C11 -179.3(10) . . . . ?
C8 N2 C7 C6 175.6(7) . . . . ?
C7 N2 C8 C9 118.2(8) . . . . ?
C7 C6 C1 N1 -5.6(6) . . . . ?
C7 C6 C1 C2 175.5(7) . . . . ?
C7 C6 C5 C4 -173.6(9) . . . . ?
O7T S3T C3T F8T -68.3(11) . . . . ?
O7T S3T C3T F9T 179.0(12) . . . . ?
O7T S3T C3T F7T 60.9(12) . . . . ?
C14 N4 C15 C16 176.8(8) . . . . ?
C23 C22 C27 C28 -177.8(10) . . . . ?
C23 C22 C27 C26 0.3(15) . . . . ?
C15 N4 C14 C13 121.2(9) . . . . ?
C15 C16 C17 C18 -176.2(11) . . . . ?
C15 C16 C21 N5 -1.0(7) . . . . ?
C15 C16 C21 C20 177.1(8) . . . . ?
C26 C25 C24 C23 2(2) . . . . ?
C13 N3 C9 C10 0.6(13) . . . . ?
C13 N3 C9 C8 -179.0(7) . . . . ?
C13 C12 C11 C10 -2.0(18) . . . . ?
C24 C25 C26 C27 -4(2) . . . . ?
C11 C12 C13 N3 3.8(16) . . . . ?
C11 C12 C13 C14 -176.9(10) . . . . ?
C41B C40B C39B C38B 0.0 . . . . ?
C40B C41B C42B N6 -172(4) . . . . ?
C40B C41B C42B C37B 0.0 . . . . ?
C40B C39B C38B C37B 0.0 . . . . ?
C39B C38B C37B C36 -174(4) . . . . ?
C39B C38B C37B C42B 0.0 . . . . ?
C38B C37B C42B N6 174(3) . . . . ?
C38B C37B C42B C41B 0.0 . . . . ?
C42B C41B C40B C39B 0.0 . . . . ?
F6T C2T S2T O5T -62.4 . . . . ?
F6T C2T S2T O6T 57.9 . . . . ?
F6T C2T S2T O4T 177.5 . . . . ?
F4T C2T S2T O5T 178.2 . . . . ?
F4T C2T S2T O6T -61.5 . . . . ?
F4T C2T S2T O4T 58.2 . . . . ?
F5T C2T S2T O5T 58.3 . . . . ?
F5T C2T S2T O6T 178.6 . . . . ?
F5T C2T S2T O4T -61.8 . . . . ?

loop_
_twin_individual_id
_twin_individual_mass_fraction_refined
1 0.49(6)
2 0.51(6)

loop_
_smtbx_masks_void_nr
_smtbx_masks_void_average_x
_smtbx_masks_void_average_y
_smtbx_masks_void_average_z
_smtbx_masks_void_volume
_smtbx_masks_void_count_electrons
_smtbx_masks_void_content
1 0.250 -0.274 -0.520 818.4 201.4 '20 water'
2 -0.250 -0.448 -0.567 818.4 201.4 '20 water'
